data_2242057
loop_
_publ_author_name
'Cati, Dilovan S.'
'Stoeckli-Evans, Helen'

_publ_section_title
;
 Crystal structures of
 <i>N</i>^2^,<i>N</i>^3^,<i>N</i>^5^,<i>N</i>^6^-tetrakis(pyridin-2-ylmethyl)pyrazine-2,3,5,6-tetracarboxamide
 and
 <i>N</i>^2^,<i>N</i>^3^,<i>N</i>^5^,<i>N</i>^6^-tetrakis(pyridin-4-ylmethyl)pyrazine-2,3,5,6-tetracarboxamide
;
_journal_issue 2
_journal_name_full 'Acta Crystallographica Section E'
_journal_page_first 300
_journal_page_last 305
_journal_paper_doi 10.1107/S205698901700127X
_journal_volume 73
_journal_year 2017
_chemical_formula_iupac 'C32 H28 N10 O4'
_chemical_formula_moiety 'C32 H28 N10 O4, [unknown\\cdot solvent]'
_chemical_formula_sum 'C32 H28 N10 O4'
_chemical_formula_weight 616.64
_chemical_name_systematic
<i>N</i>^2^,<i>N</i>^3^,<i>N</i>^5^,<i>N</i>^6^-Tetrakis(pyridin-2-ylmethyl)pyrazine-2,3,5,6-tetracarboxamide
_space_group_crystal_system monoclinic
_space_group_IT_number 14
_space_group_name_Hall '-P 2yn'
_space_group_name_H-M_alt 'P 1 21/n 1'
_symmetry_space_group_name_Hall '-P 2yn'
_symmetry_space_group_name_H-M 'P 1 21/n 1'
_atom_sites_solution_hydrogens mixed
_atom_sites_solution_primary direct
_atom_sites_solution_secondary difmap
_audit_creation_method SHELXL-2016/6
_cell_angle_alpha 90
_cell_angle_beta 115.503(13)
_cell_angle_gamma 90
_cell_formula_units_Z 4
_cell_length_a 16.0754(19)
_cell_length_b 11.8602(10)
_cell_length_c 18.495(2)
_cell_measurement_reflns_used 6905
_cell_measurement_temperature 153(2)
_cell_measurement_theta_max 25.96
_cell_measurement_theta_min 2.11
_cell_volume 3182.6(7)
_computing_cell_refinement
;
CELL in IPDS-I (Stoe & Cie, 2000)
;
_computing_data_collection
;
EXPOSE in IPDS-I (Stoe & Cie, 2000)
;
_computing_data_reduction
;
INTEGRATE in IPDS-I (Stoe & Cie, 2000)
;
_computing_molecular_graphics
;
Mercury (Macrae <i>et al.</i>,  2008)
;
_computing_publication_material
;
SHELXL2016 (Sheldrick, 2015), PLATON (Spek, 2009) and
publCIF (Westrip, 2010)
;
_computing_structure_refinement
;
SHELXL2016 (Sheldrick, 2015)
;
_computing_structure_solution
;
SHELXS97 (Sheldrick, 2008)
;
_diffrn_ambient_temperature 153(2)
_diffrn_measured_fraction_theta_full 1.000
_diffrn_measured_fraction_theta_max 0.988
_diffrn_measurement_device '1 circle goniometer'
_diffrn_measurement_device_type 'Stoe IPDS 1'
_diffrn_measurement_method '\f rotation'
_diffrn_radiation_monochromator 'plane graphite'
_diffrn_radiation_source 'fine-focus sealed tube'
_diffrn_radiation_type MoK\a
_diffrn_radiation_wavelength 0.71073
_diffrn_reflns_av_R_equivalents 0.2109
_diffrn_reflns_limit_h_max 19
_diffrn_reflns_limit_h_min -19
_diffrn_reflns_limit_k_max 14
_diffrn_reflns_limit_k_min -14
_diffrn_reflns_limit_l_max 22
_diffrn_reflns_limit_l_min -22
_diffrn_reflns_number 26683
_diffrn_reflns_theta_full 25.242
_diffrn_reflns_theta_max 25.956
_diffrn_reflns_theta_min 2.106
_exptl_absorpt_coefficient_mu 0.089
_exptl_absorpt_correction_T_max 1.000
_exptl_absorpt_correction_T_min 0.865
_exptl_absorpt_correction_type multi-scan
_exptl_absorpt_process_details
;
(MULABS in PLATON; Spek, 2009)
;
_exptl_crystal_colour colourless
_exptl_crystal_density_diffrn 1.287
_exptl_crystal_description block
_exptl_crystal_F_000 1288
_exptl_crystal_size_max 0.40
_exptl_crystal_size_mid 0.20
_exptl_crystal_size_min 0.20
_refine_diff_density_max 0.282
_refine_diff_density_min -0.303
_refine_ls_extinction_coef 0.0015(3)
_refine_ls_extinction_expression Fc^*^=kFc[1+0.001xFc^2^\l^3^/sin(2\q)]^-1/4^
_refine_ls_extinction_method
;
SHELXL2016 (Sheldrick 2015)
;
_refine_ls_goodness_of_fit_ref 0.719
_refine_ls_hydrogen_treatment mixed
_refine_ls_matrix_type full
_refine_ls_number_parameters 432
_refine_ls_number_reflns 6150
_refine_ls_number_restraints 0
_refine_ls_restrained_S_all 0.719
_refine_ls_R_factor_all 0.1633
_refine_ls_R_factor_gt 0.0543
_refine_ls_shift/su_max 0.000
_refine_ls_shift/su_mean 0.000
_refine_ls_structure_factor_coef Fsqd
_refine_ls_weighting_details 'w=1/[\s^2^(Fo^2^)+(0.0393P)^2^] where P=(Fo^2^+2Fc^2^)/3'
_refine_ls_weighting_scheme calc
_refine_ls_wR_factor_gt 0.1032
_refine_ls_wR_factor_ref 0.1289
_reflns_number_gt 2219
_reflns_number_total 6150
_reflns_threshold_expression 'I > 2\s(I)'
_cod_data_source_file lh5836sup1.cif
_cod_data_source_block I
_cod_database_code 2242057
_shelx_space_group_comment
;
The symmetry employed for this shelxl refinement is uniquely defined
by the following loop, which should always be used as a source of
symmetry information in preference to the above space-group names.
They are only intended as comments.
;

loop_
_space_group_symop_operation_xyz
'x, y, z'
'-x+1/2, y+1/2, -z+1/2'
'-x, -y, -z'
'x-1/2, -y-1/2, z-1/2'

loop_
_atom_site_type_symbol
_atom_site_label
_atom_site_fract_x
_atom_site_fract_y
_atom_site_fract_z
_atom_site_U_iso_or_equiv
_atom_site_adp_type
_atom_site_calc_flag
_atom_site_occupancy
O O1 0.17252(16) 0.2650(2) 0.25371(13) 0.0262(6) Uani d 1
O O2 0.11731(16) 0.4901(2) 0.29838(13) 0.0270(6) Uani d 1
O O3 0.15003(16) 0.6495(2) -0.05042(13) 0.0248(6) Uani d 1
O O4 0.03328(16) 0.4184(2) -0.10516(13) 0.0296(7) Uani d 1
N N1 0.10335(18) 0.3788(2) 0.07667(15) 0.0209(7) Uani d 1
N N2 0.17209(18) 0.5881(2) 0.14404(15) 0.0196(7) Uani d 1
N N3 0.0179(2) 0.2690(3) 0.17069(17) 0.0238(7) Uani d 1
H H3N -0.029(3) 0.307(4) 0.125(3) 0.084(17) Uiso d 1
N N4 -0.0867(2) 0.0255(3) 0.10199(18) 0.0424(10) Uani d 1
N N5 0.1965(2) 0.6453(3) 0.29048(18) 0.0235(8) Uani d 1
H H5N 0.222(2) 0.680(3) 0.269(2) 0.019(11) Uiso d 1
N N6 0.1542(2) 0.8767(3) 0.39734(17) 0.0260(8) Uani d 1
N N7 0.2429(2) 0.7300(3) 0.07033(18) 0.0225(7) Uani d 1
H H7N 0.265(3) 0.723(4) 0.121(2) 0.053(14) Uiso d 1
N N8 0.3666(2) 0.7102(3) -0.02182(18) 0.0329(8) Uani d 1
N N9 0.1864(2) 0.3770(3) -0.04837(17) 0.0216(7) Uani d 1
H H9N 0.236(3) 0.367(4) 0.000(3) 0.082(17) Uiso d 1
N N10 0.2190(2) 0.3237(3) -0.23133(17) 0.0308(8) Uani d 1
C C1 0.1173(2) 0.4044(3) 0.15150(18) 0.0184(8) Uani d 1
C C2 0.1486(2) 0.5109(3) 0.18446(18) 0.0187(8) Uani d 1
C C3 0.1582(2) 0.5635(3) 0.06870(19) 0.0197(8) Uani d 1
C C4 0.1232(2) 0.4582(3) 0.03481(19) 0.0175(8) Uani d 1
C C5 0.1034(2) 0.3081(3) 0.19780(19) 0.0207(8) Uani d 1
C C6 -0.0042(3) 0.1650(3) 0.2026(2) 0.0279(9) Uani d 1
H H6A -0.065750 0.172843 0.202155 0.033 Uiso calc 1
H H6B 0.041504 0.154238 0.258835 0.033 Uiso calc 1
C C7 -0.0039(3) 0.0627(3) 0.1541(2) 0.0294(10) Uani d 1
C C8 0.0768(3) 0.0094(4) 0.1648(3) 0.0503(12) Uani d 1
H H8 0.134532 0.036800 0.203162 0.060 Uiso calc 1
C C9 0.0729(4) -0.0836(4) 0.1195(3) 0.0677(16) Uani d 1
H H9 0.127695 -0.121059 0.125562 0.081 Uiso calc 1
C C10 -0.0118(5) -0.1218(4) 0.0652(3) 0.0646(16) Uani d 1
H H10 -0.016508 -0.186399 0.033254 0.078 Uiso calc 1
C C11 -0.0891(4) -0.0651(4) 0.0579(3) 0.0578(15) Uani d 1
H H11 -0.147385 -0.091176 0.019642 0.069 Uiso calc 1
C C12 0.1531(2) 0.5463(3) 0.26412(19) 0.0221(9) Uani d 1
C C13 0.2021(2) 0.6979(3) 0.36311(19) 0.0245(9) Uani d 1
H H13A 0.263666 0.732720 0.391842 0.029 Uiso calc 1
H H13B 0.195560 0.639111 0.398331 0.029 Uiso calc 1
C C14 0.1290(2) 0.7871(3) 0.34741(19) 0.0229(9) Uani d 1
C C15 0.0409(3) 0.7782(4) 0.2867(2) 0.0392(11) Uani d 1
H H15 0.024542 0.715957 0.250896 0.047 Uiso calc 1
C C16 -0.0228(3) 0.8602(4) 0.2787(2) 0.0408(12) Uani d 1
H H16 -0.084386 0.853260 0.238703 0.049 Uiso calc 1
C C17 0.0024(2) 0.9522(3) 0.3285(2) 0.0269(9) Uani d 1
H H17 -0.040291 1.010774 0.322741 0.032 Uiso calc 1
C C18 0.0917(3) 0.9572(3) 0.3872(2) 0.0300(10) Uani d 1
H H18 0.109726 1.020517 0.421982 0.036 Uiso calc 1
C C19 0.1827(2) 0.6525(3) 0.0241(2) 0.0223(9) Uani d 1
C C20 0.2835(2) 0.8163(3) 0.0381(2) 0.0240(9) Uani d 1
H H20A 0.294428 0.886330 0.070075 0.029 Uiso calc 1
H H20B 0.240326 0.833907 -0.017922 0.029 Uiso calc 1
C C21 0.3727(2) 0.7740(3) 0.04113(19) 0.0215(8) Uani d 1
C C22 0.4560(3) 0.7938(3) 0.1066(2) 0.0312(10) Uani d 1
H H22 0.458295 0.838750 0.149923 0.037 Uiso calc 1
C C23 0.5354(3) 0.7478(4) 0.1084(2) 0.0377(11) Uani d 1
H H23 0.593158 0.761289 0.152609 0.045 Uiso calc 1
C C24 0.5298(3) 0.6823(4) 0.0454(2) 0.0389(11) Uani d 1
H H24 0.583563 0.649171 0.045208 0.047 Uiso calc 1
C C25 0.4446(3) 0.6654(4) -0.0177(2) 0.0391(11) Uani d 1
H H25 0.441200 0.619099 -0.060761 0.047 Uiso calc 1
C C26 0.1097(2) 0.4191(3) -0.04760(19) 0.0223(8) Uani d 1
C C27 0.1859(3) 0.3171(3) -0.1166(2) 0.0271(9) Uani d 1
H H27A 0.123425 0.285802 -0.147570 0.033 Uiso calc 1
H H27B 0.228937 0.252544 -0.096491 0.033 Uiso calc 1
C C28 0.2120(2) 0.3846(3) -0.17289(19) 0.0227(9) Uani d 1
C C29 0.2268(3) 0.5004(3) -0.1660(2) 0.0320(10) Uani d 1
H H29 0.221046 0.541781 -0.124359 0.038 Uiso calc 1
C C30 0.2501(3) 0.5542(4) -0.2215(2) 0.0387(11) Uani d 1
H H30 0.261980 0.632934 -0.217523 0.046 Uiso calc 1
C C31 0.2560(3) 0.4926(4) -0.2820(2) 0.0361(11) Uani d 1
H H31 0.270793 0.527869 -0.321149 0.043 Uiso calc 1
C C32 0.2399(3) 0.3788(4) -0.2844(2) 0.0341(10) Uani d 1
H H32 0.243853 0.336422 -0.326373 0.041 Uiso calc 1

loop_
_atom_site_aniso_label
_atom_site_aniso_U_11
_atom_site_aniso_U_22
_atom_site_aniso_U_33
_atom_site_aniso_U_12
_atom_site_aniso_U_13
_atom_site_aniso_U_23
O1 0.0257(14) 0.0249(16) 0.0236(13) 0.0019(12) 0.0064(11) 0.0010(11)
O2 0.0316(15) 0.0256(16) 0.0252(13) -0.0051(13) 0.0135(12) 0.0022(12)
O3 0.0269(14) 0.0254(16) 0.0177(13) -0.0006(12) 0.0053(11) 0.0021(11)
O4 0.0226(14) 0.0369(17) 0.0216(13) 0.0002(12) 0.0021(11) -0.0022(11)
N1 0.0173(15) 0.0232(19) 0.0199(15) 0.0024(14) 0.0059(12) 0.0000(13)
N2 0.0152(15) 0.0207(18) 0.0209(15) 0.0015(13) 0.0059(12) -0.0024(13)
N3 0.0235(17) 0.0194(19) 0.0245(16) -0.0016(15) 0.0067(14) 0.0016(14)
N4 0.046(2) 0.029(2) 0.0347(19) -0.0138(18) 0.0013(17) -0.0013(16)
N5 0.0273(18) 0.022(2) 0.0244(17) -0.0036(16) 0.0138(15) -0.0035(15)
N6 0.0277(17) 0.0223(19) 0.0279(16) 0.0003(15) 0.0119(14) -0.0080(14)
N7 0.0257(17) 0.0192(19) 0.0218(17) -0.0020(15) 0.0095(14) 0.0009(14)
N8 0.037(2) 0.029(2) 0.0394(19) -0.0022(17) 0.0225(16) -0.0027(15)
N9 0.0240(17) 0.0223(19) 0.0192(16) 0.0021(15) 0.0101(14) -0.0003(13)
N10 0.0328(19) 0.034(2) 0.0282(17) -0.0031(16) 0.0155(15) -0.0050(15)
C1 0.0132(17) 0.022(2) 0.0170(17) 0.0016(16) 0.0038(14) 0.0009(15)
C2 0.0160(18) 0.018(2) 0.0207(18) 0.0020(16) 0.0064(14) -0.0011(16)
C3 0.0160(18) 0.020(2) 0.0206(18) 0.0017(16) 0.0050(14) 0.0021(15)
C4 0.0155(18) 0.016(2) 0.0209(18) 0.0001(16) 0.0075(14) 0.0000(15)
C5 0.024(2) 0.015(2) 0.0237(19) 0.0059(17) 0.0107(17) -0.0020(15)
C6 0.035(2) 0.023(2) 0.0256(19) -0.0068(19) 0.0124(18) -0.0025(16)
C7 0.035(2) 0.025(2) 0.026(2) -0.011(2) 0.0107(17) -0.0034(17)
C8 0.046(3) 0.037(3) 0.078(3) -0.008(2) 0.037(2) -0.018(3)
C9 0.089(4) 0.032(3) 0.110(4) -0.007(3) 0.070(4) -0.019(3)
C10 0.121(5) 0.025(3) 0.062(3) -0.030(3) 0.052(3) -0.020(2)
C11 0.083(4) 0.036(3) 0.041(3) -0.020(3) 0.015(3) -0.011(2)
C12 0.0189(18) 0.025(2) 0.0177(18) 0.0023(17) 0.0034(15) -0.0007(16)
C13 0.025(2) 0.028(2) 0.0184(18) -0.0028(17) 0.0075(15) -0.0034(15)
C14 0.024(2) 0.022(2) 0.0224(18) -0.0007(17) 0.0094(15) -0.0014(16)
C15 0.034(2) 0.032(3) 0.037(2) 0.005(2) 0.0007(19) -0.0133(19)
C16 0.027(2) 0.038(3) 0.039(2) 0.005(2) -0.0025(18) -0.014(2)
C17 0.027(2) 0.024(2) 0.0287(19) -0.0009(18) 0.0104(17) 0.0002(17)
C18 0.032(2) 0.026(2) 0.032(2) 0.003(2) 0.0143(18) -0.0066(17)
C19 0.0191(19) 0.022(2) 0.024(2) 0.0024(17) 0.0075(16) -0.0022(16)
C20 0.029(2) 0.020(2) 0.0253(19) -0.0029(17) 0.0137(17) -0.0028(16)
C21 0.027(2) 0.015(2) 0.0255(19) -0.0026(17) 0.0144(16) 0.0014(16)
C22 0.033(2) 0.025(2) 0.033(2) -0.0001(19) 0.0120(18) 0.0038(17)
C23 0.029(2) 0.041(3) 0.043(2) -0.003(2) 0.0160(18) 0.005(2)
C24 0.036(2) 0.034(3) 0.056(3) 0.006(2) 0.029(2) 0.011(2)
C25 0.040(3) 0.037(3) 0.048(3) -0.002(2) 0.025(2) -0.007(2)
C26 0.022(2) 0.024(2) 0.0205(18) -0.0008(18) 0.0086(16) -0.0017(16)
C27 0.030(2) 0.025(2) 0.025(2) 0.0003(18) 0.0103(17) -0.0021(16)
C28 0.0208(19) 0.022(2) 0.0223(18) 0.0013(17) 0.0062(15) 0.0027(16)
C29 0.037(2) 0.027(3) 0.033(2) -0.006(2) 0.0155(18) -0.0059(19)
C30 0.041(3) 0.031(3) 0.041(2) -0.007(2) 0.014(2) 0.002(2)
C31 0.033(2) 0.043(3) 0.030(2) -0.007(2) 0.0113(18) 0.003(2)
C32 0.037(2) 0.043(3) 0.028(2) -0.007(2) 0.0195(18) -0.0001(19)

loop_
_atom_type_symbol
_atom_type_description
_atom_type_scat_dispersion_real
_atom_type_scat_dispersion_imag
_atom_type_scat_source
C C 0.0033 0.0016 'International Tables Vol C Tables 4.2.6.8 and 6.1.1.4'
H H 0.0000 0.0000 'International Tables Vol C Tables 4.2.6.8 and 6.1.1.4'
N N 0.0061 0.0033 'International Tables Vol C Tables 4.2.6.8 and 6.1.1.4'
O O 0.0106 0.0060 'International Tables Vol C Tables 4.2.6.8 and 6.1.1.4'

loop_
_geom_angle_atom_site_label_1
_geom_angle_atom_site_label_2
_geom_angle_atom_site_label_3
_geom_angle
C1 N1 C4 117.5(3)
C2 N2 C3 118.0(3)
C5 N3 C6 122.0(3)
C5 N3 H3N 117(3)
C6 N3 H3N 120(3)
C7 N4 C11 117.5(4)
C12 N5 C13 121.8(3)
C12 N5 H5N 124(3)
C13 N5 H5N 114(3)
C18 N6 C14 118.6(3)
C19 N7 C20 122.9(3)
C19 N7 H7N 119(3)
C20 N7 H7N 118(3)
C25 N8 C21 117.0(3)
C26 N9 C27 122.3(3)
C26 N9 H9N 117(3)
C27 N9 H9N 118(3)
C32 N10 C28 117.5(4)
N1 C1 C2 121.6(3)
N1 C1 C5 114.7(3)
C2 C1 C5 123.5(3)
N2 C2 C1 120.7(3)
N2 C2 C12 116.8(3)
C1 C2 C12 122.4(3)
N2 C3 C4 120.8(3)
N2 C3 C19 117.0(3)
C4 C3 C19 122.2(3)
N1 C4 C3 121.1(3)
N1 C4 C26 113.5(3)
C3 C4 C26 125.3(3)
O1 C5 N3 125.0(3)
O1 C5 C1 118.9(3)
N3 C5 C1 115.8(3)
N3 C6 C7 111.8(3)
N3 C6 H6A 109.3
C7 C6 H6A 109.3
N3 C6 H6B 109.3
C7 C6 H6B 109.3
H6A C6 H6B 107.9
N4 C7 C8 122.4(4)
N4 C7 C6 115.8(4)
C8 C7 C6 121.8(3)
C9 C8 C7 119.2(4)
C9 C8 H8 120.4
C7 C8 H8 120.4
C8 C9 C10 118.9(5)
C8 C9 H9 120.5
C10 C9 H9 120.5
C11 C10 C9 118.8(5)
C11 C10 H10 120.6
C9 C10 H10 120.6
N4 C11 C10 123.2(5)
N4 C11 H11 118.4
C10 C11 H11 118.4
O2 C12 N5 125.1(3)
O2 C12 C2 121.5(3)
N5 C12 C2 113.4(3)
N5 C13 C14 113.0(3)
N5 C13 H13A 109.0
C14 C13 H13A 109.0
N5 C13 H13B 109.0
C14 C13 H13B 109.0
H13A C13 H13B 107.8
N6 C14 C15 121.1(4)
N6 C14 C13 116.1(3)
C15 C14 C13 122.8(3)
C16 C15 C14 119.3(4)
C16 C15 H15 120.4
C14 C15 H15 120.4
C17 C16 C15 119.9(4)
C17 C16 H16 120.0
C15 C16 H16 120.0
C16 C17 C18 118.0(4)
C16 C17 H17 121.0
C18 C17 H17 121.0
N6 C18 C17 123.0(4)
N6 C18 H18 118.5
C17 C18 H18 118.5
O3 C19 N7 124.7(3)
O3 C19 C3 120.3(3)
N7 C19 C3 114.9(3)
N7 C20 C21 109.7(3)
N7 C20 H20A 109.7
C21 C20 H20A 109.7
N7 C20 H20B 109.7
C21 C20 H20B 109.7
H20A C20 H20B 108.2
N8 C21 C22 122.0(4)
N8 C21 C20 116.1(3)
C22 C21 C20 121.7(3)
C23 C22 C21 119.5(4)
C23 C22 H22 120.3
C21 C22 H22 120.3
C24 C23 C22 119.0(4)
C24 C23 H23 120.5
C22 C23 H23 120.5
C23 C24 C25 118.5(4)
C23 C24 H24 120.7
C25 C24 H24 120.7
N8 C25 C24 123.9(4)
N8 C25 H25 118.0
C24 C25 H25 118.0
O4 C26 N9 124.8(3)
O4 C26 C4 122.0(3)
N9 C26 C4 113.0(3)
N9 C27 C28 116.3(3)
N9 C27 H27A 108.2
C28 C27 H27A 108.2
N9 C27 H27B 108.2
C28 C27 H27B 108.2
H27A C27 H27B 107.4
N10 C28 C29 122.3(3)
N10 C28 C27 114.5(3)
C29 C28 C27 123.2(3)
C30 C29 C28 118.4(4)
C30 C29 H29 120.8
C28 C29 H29 120.8
C31 C30 C29 119.6(4)
C31 C30 H30 120.2
C29 C30 H30 120.2
C32 C31 C30 118.0(4)
C32 C31 H31 121.0
C30 C31 H31 121.0
N10 C32 C31 124.2(4)
N10 C32 H32 117.9
C31 C32 H32 117.9

loop_
_geom_bond_atom_site_label_1
_geom_bond_atom_site_label_2
_geom_bond_distance
O1 C5 1.256(4)
O2 C12 1.220(4)
O3 C19 1.246(4)
O4 C26 1.231(4)
N1 C1 1.338(4)
N1 C4 1.342(4)
N2 C2 1.336(4)
N2 C3 1.345(4)
N3 C5 1.327(4)
N3 C6 1.475(5)
N3 H3N 0.97(5)
N4 C7 1.338(5)
N4 C11 1.339(6)
N5 C12 1.346(5)
N5 C13 1.448(4)
N5 H5N 0.79(4)
N6 C18 1.339(5)
N6 C14 1.350(4)
N7 C19 1.342(4)
N7 C20 1.470(5)
N7 H7N 0.86(4)
N8 C25 1.333(5)
N8 C21 1.356(5)
N9 C26 1.336(4)
N9 C27 1.445(4)
N9 H9N 0.92(4)
N10 C32 1.336(5)
N10 C28 1.345(5)
C1 C2 1.399(5)
C1 C5 1.501(5)
C2 C12 1.504(5)
C3 C4 1.402(5)
C3 C19 1.494(5)
C4 C26 1.516(5)
C6 C7 1.511(5)
C6 H6A 0.9900
C6 H6B 0.9900
C7 C8 1.379(6)
C8 C9 1.369(6)
C8 H8 0.9500
C9 C10 1.375(7)
C9 H9 0.9500
C10 C11 1.368(7)
C10 H10 0.9500
C11 H11 0.9500
C13 C14 1.513(5)
C13 H13A 0.9900
C13 H13B 0.9900
C14 C15 1.382(5)
C15 C16 1.374(5)
C15 H15 0.9500
C16 C17 1.372(5)
C16 H16 0.9500
C17 C18 1.378(5)
C17 H17 0.9500
C18 H18 0.9500
C20 C21 1.498(5)
C20 H20A 0.9900
C20 H20B 0.9900
C21 C22 1.385(5)
C22 C23 1.374(6)
C22 H22 0.9500
C23 C24 1.372(6)
C23 H23 0.9500
C24 C25 1.380(5)
C24 H24 0.9500
C25 H25 0.9500
C27 C28 1.509(5)
C27 H27A 0.9900
C27 H27B 0.9900
C28 C29 1.391(5)
C29 C30 1.390(5)
C29 H29 0.9500
C30 C31 1.374(6)
C30 H30 0.9500
C31 C32 1.372(6)
C31 H31 0.9500
C32 H32 0.9500

loop_
_geom_hbond_atom_site_label_D
_geom_hbond_atom_site_label_H
_geom_hbond_atom_site_label_A
_geom_hbond_site_symmetry_A
_geom_hbond_distance_DH
_geom_hbond_distance_HA
_geom_hbond_distance_DA
_geom_hbond_angle_DHA
C29 H29 O3 . 0.95 2.48 3.389(5) 160
N3 H3N O3 3_565 0.97(5) 1.91(5) 2.829(4) 158(4)
N5 H5N O1 2 0.79(4) 2.17(4) 2.932(4) 162(3)
N7 H7N O1 2 0.86(4) 2.14(4) 2.967(4) 161(4)
N9 H9N N6 2_545 0.92(4) 1.96(5) 2.864(4) 169(5)
C13 H13A N1 2 0.99 2.62 3.554(5) 158
C20 H20A O2 2 0.99 2.54 3.433(4) 149
C22 H22 O2 2 0.95 2.57 3.418(5) 149

loop_
_geom_torsion_atom_site_label_1
_geom_torsion_atom_site_label_2
_geom_torsion_atom_site_label_3
_geom_torsion_atom_site_label_4
_geom_torsion
C4 N1 C1 C2 2.1(5)
C4 N1 C1 C5 -173.8(3)
C3 N2 C2 C1 4.9(5)
C3 N2 C2 C12 -172.1(3)
N1 C1 C2 N2 -5.0(5)
C5 C1 C2 N2 170.5(3)
N1 C1 C2 C12 171.9(3)
C5 C1 C2 C12 -12.7(5)
C2 N2 C3 C4 -2.3(5)
C2 N2 C3 C19 178.5(3)
C1 N1 C4 C3 0.5(5)
C1 N1 C4 C26 177.1(3)
N2 C3 C4 N1 -0.4(5)
C19 C3 C4 N1 178.7(3)
N2 C3 C4 C26 -176.5(3)
C19 C3 C4 C26 2.6(5)
C6 N3 C5 O1 -2.6(5)
C6 N3 C5 C1 171.2(3)
N1 C1 C5 O1 108.5(4)
C2 C1 C5 O1 -67.2(5)
N1 C1 C5 N3 -65.6(4)
C2 C1 C5 N3 118.6(4)
C5 N3 C6 C7 -93.0(4)
C11 N4 C7 C8 -1.9(6)
C11 N4 C7 C6 180.0(4)
N3 C6 C7 N4 -101.2(4)
N3 C6 C7 C8 80.6(5)
N4 C7 C8 C9 1.5(7)
C6 C7 C8 C9 179.5(4)
C7 C8 C9 C10 -0.7(8)
C8 C9 C10 C11 0.4(8)
C7 N4 C11 C10 1.6(7)
C9 C10 C11 N4 -0.9(8)
C13 N5 C12 O2 -2.3(5)
C13 N5 C12 C2 175.4(3)
N2 C2 C12 O2 166.2(3)
C1 C2 C12 O2 -10.7(5)
N2 C2 C12 N5 -11.6(4)
C1 C2 C12 N5 171.5(3)
C12 N5 C13 C14 -97.1(4)
C18 N6 C14 C15 0.3(5)
C18 N6 C14 C13 -178.7(3)
N5 C13 C14 N6 -145.5(3)
N5 C13 C14 C15 35.5(5)
N6 C14 C15 C16 -2.0(6)
C13 C14 C15 C16 176.9(4)
C14 C15 C16 C17 2.8(7)
C15 C16 C17 C18 -1.9(6)
C14 N6 C18 C17 0.7(6)
C16 C17 C18 N6 0.1(6)
C20 N7 C19 O3 -5.1(5)
C20 N7 C19 C3 172.8(3)
N2 C3 C19 O3 -160.7(3)
C4 C3 C19 O3 20.1(5)
N2 C3 C19 N7 21.3(5)
C4 C3 C19 N7 -157.9(3)
C19 N7 C20 C21 -92.0(4)
C25 N8 C21 C22 0.9(6)
C25 N8 C21 C20 -175.6(3)
N7 C20 C21 N8 85.3(4)
N7 C20 C21 C22 -91.2(4)
N8 C21 C22 C23 0.1(6)
C20 C21 C22 C23 176.4(4)
C21 C22 C23 C24 -0.7(6)
C22 C23 C24 C25 0.3(6)
C21 N8 C25 C24 -1.4(6)
C23 C24 C25 N8 0.8(7)
C27 N9 C26 O4 -5.2(6)
C27 N9 C26 C4 168.9(3)
N1 C4 C26 O4 81.6(4)
C3 C4 C26 O4 -102.1(4)
N1 C4 C26 N9 -92.6(4)
C3 C4 C26 N9 83.7(4)
C26 N9 C27 C28 97.9(4)
C32 N10 C28 C29 -0.9(5)
C32 N10 C28 C27 178.6(3)
N9 C27 C28 N10 174.1(3)
N9 C27 C28 C29 -6.4(5)
N10 C28 C29 C30 -0.4(5)
C27 C28 C29 C30 -179.8(3)
C28 C29 C30 C31 1.4(6)
C29 C30 C31 C32 -1.1(6)
C28 N10 C32 C31 1.2(6)
C30 C31 C32 N10 -0.2(6)

_cod_database_fobs_code 2242057
